data_4119932
loop_
_publ_author_name
'Muhammad Sajid'
'Gerald Kehr'
'Thomas Wiegand'
'Hellmut Eckert'
'Christian Schwickert'
'Rainer P\"ottgen'
'Allan Jay P. Cardenas'
'Timothy H. Warren'
'Roland Fr\"ohlich'
'Constantin G. Daniliuc'
'Gerhard Erker'

_publ_section_title
;
 Noninteracting, Vicinal Frustrated P/B-Lewis Pair at the Norbornane
 Framework: Synthesis, Characterization, and Reactions
;
_journal_name_full 'Journal of the American Chemical Society'
_journal_page_first 8882
_journal_page_last 8895
_journal_paper_doi 10.1021/ja400338e
_journal_volume 135
_journal_year 2013
_chemical_formula_sum 'C37 H32 B F10 P'
_chemical_formula_weight 708.41
_chemical_name_systematic
; 
 ? 
;
_space_group_IT_number 14
_symmetry_cell_setting monoclinic
_symmetry_space_group_name_Hall '-P 2ybc'
_symmetry_space_group_name_H-M 'P 1 21/c 1'
_atom_sites_solution_hydrogens geom
_atom_sites_solution_primary direct
_atom_sites_solution_secondary difmap
_audit_creation_method SHELXL-97
_cell_angle_alpha 90.00
_cell_angle_beta 90.088(2)
_cell_angle_gamma 90.00
_cell_formula_units_Z 4
_cell_length_a 20.4305(4)
_cell_length_b 14.7348(5)
_cell_length_c 11.0389(3)
_cell_measurement_reflns_used 4952
_cell_measurement_temperature 223(2)
_cell_measurement_theta_max 68.25
_cell_measurement_theta_min 0.88
_cell_volume 3323.14(16)
_computing_cell_refinement 'Collect (Nonius B.V., 1998)'
_computing_data_collection 'Collect (Nonius B.V., 1998)'
_computing_data_reduction 'Denzo-SMN (Otwinowski & Minor, 1997)'
_computing_molecular_graphics 'XP (BrukerAXS, 2000)'
_computing_publication_material 'SHELXL-97 (Sheldrick, 1997)'
_computing_structure_refinement 'SHELXL-97 (Sheldrick, 1997)'
_computing_structure_solution 'SHELXS-97 (Sheldrick, 1990)'
_diffrn_ambient_temperature 223(2)
_diffrn_measured_fraction_theta_full 0.936
_diffrn_measured_fraction_theta_max 0.936
_diffrn_measurement_device_type 'Nonius KappaCCD APEXII'
_diffrn_measurement_method '\w and \f scans'
_diffrn_radiation_monochromator graphite
_diffrn_radiation_source 'fine-focus sealed tube'
_diffrn_radiation_type CuK\a
_diffrn_radiation_wavelength 1.54178
_diffrn_reflns_av_R_equivalents 0.032
_diffrn_reflns_av_sigmaI/netI 0.0249
_diffrn_reflns_limit_h_max 23
_diffrn_reflns_limit_h_min -23
_diffrn_reflns_limit_k_max 0
_diffrn_reflns_limit_k_min -17
_diffrn_reflns_limit_l_max 13
_diffrn_reflns_limit_l_min 0
_diffrn_reflns_number 16319
_diffrn_reflns_theta_full 67.14
_diffrn_reflns_theta_max 67.14
_diffrn_reflns_theta_min 5.27
_exptl_absorpt_coefficient_mu 1.474
_exptl_absorpt_correction_T_max 0.8314
_exptl_absorpt_correction_T_min 0.5901
_exptl_absorpt_correction_type multi-scan
_exptl_absorpt_process_details 'Denzo (Otwinowski, Borek, Majewski & Minor, 2003)'
_exptl_crystal_colour 'pale yellow'
_exptl_crystal_density_diffrn 1.416
_exptl_crystal_description prism
_exptl_crystal_F_000 1456
_exptl_crystal_size_max 0.40
_exptl_crystal_size_mid 0.25
_exptl_crystal_size_min 0.13
_refine_diff_density_max 0.255
_refine_diff_density_min -0.246
_refine_diff_density_rms 0.036
_refine_ls_extinction_method none
_refine_ls_goodness_of_fit_ref 1.043
_refine_ls_hydrogen_treatment constr
_refine_ls_matrix_type full
_refine_ls_number_parameters 448
_refine_ls_number_reflns 5559
_refine_ls_number_restraints 0
_refine_ls_restrained_S_all 1.043
_refine_ls_R_factor_all 0.0480
_refine_ls_R_factor_gt 0.0453
_refine_ls_shift/su_max 0.001
_refine_ls_shift/su_mean 0.000
_refine_ls_structure_factor_coef Fsqd
_refine_ls_weighting_details 'calc w=1/[\s^2^(Fo^2^)+(0.0562P)^2^+1.5451P] where P=(Fo^2^+2Fc^2^)/3'
_refine_ls_weighting_scheme calc
_refine_ls_wR_factor_gt 0.1173
_refine_ls_wR_factor_ref 0.1198
_reflns_number_gt 5162
_reflns_number_total 5559
_reflns_threshold_expression >2sigma(I)
_cod_data_source_file ja400338e_si_002_1.cif
_cod_data_source_block erk6696
_cod_database_code 4119932

loop_
_symmetry_equiv_pos_as_xyz
'x, y, z'
'-x, y+1/2, -z+1/2'
'-x, -y, -z'
'x, -y-1/2, z-1/2'

loop_
_atom_site_label
_atom_site_type_symbol
_atom_site_fract_x
_atom_site_fract_y
_atom_site_fract_z
_atom_site_U_iso_or_equiv
_atom_site_adp_type
_atom_site_occupancy
_atom_site_symmetry_multiplicity
_atom_site_calc_flag
_atom_site_refinement_flags
P1 P 0.13876(2) 0.95600(3) 0.42614(4) 0.03986(14) Uani 1 1 d .
B1 B 0.31873(11) 0.98784(15) 0.32346(19) 0.0439(5) Uani 1 1 d .
C1 C 0.16379(10) 0.92371(14) 0.17133(17) 0.0481(4) Uani 1 1 d .
H1 H 0.1400 0.8667 0.1534 0.058 Uiso 1 1 calc R
C2 C 0.19571(8) 0.92615(12) 0.29902(16) 0.0402(4) Uani 1 1 d .
H2 H 0.2188 0.8685 0.3162 0.048 Uiso 1 1 calc R
C3 C 0.24602(9) 1.00713(12) 0.28620(16) 0.0414(4) Uani 1 1 d .
H3 H 0.2298 1.0594 0.3339 0.050 Uiso 1 1 calc R
C4 C 0.24076(11) 1.03097(14) 0.14804(18) 0.0522(5) Uani 1 1 d .
H4 H 0.2801 1.0604 0.1137 0.063 Uiso 1 1 calc R
C5 C 0.17723(12) 1.08377(16) 0.1292(2) 0.0646(6) Uani 1 1 d .
H5A H 0.1752 1.1101 0.0477 0.078 Uiso 1 1 calc R
H5B H 0.1727 1.1323 0.1892 0.078 Uiso 1 1 calc R
C6 C 0.12392(11) 1.01011(16) 0.1464(2) 0.0591(5) Uani 1 1 d .
H6A H 0.0954 1.0247 0.2149 0.071 Uiso 1 1 calc R
H6B H 0.0972 1.0035 0.0731 0.071 Uiso 1 1 calc R
C7 C 0.22348(11) 0.93959(15) 0.09115(17) 0.0535(5) Uani 1 1 d .
H7A H 0.2122 0.9445 0.0051 0.064 Uiso 1 1 calc R
H7B H 0.2577 0.8938 0.1030 0.064 Uiso 1 1 calc R
C11 C 0.09076(8) 0.85903(12) 0.48587(16) 0.0398(4) Uani 1 1 d .
C12 C 0.08612(9) 0.76904(13) 0.44182(17) 0.0442(4) Uani 1 1 d .
C13 C 0.04023(10) 0.70988(14) 0.49202(19) 0.0517(5) Uani 1 1 d .
H13 H 0.0373 0.6507 0.4608 0.062 Uiso 1 1 calc R
C14 C -0.00119(10) 0.73427(15) 0.5856(2) 0.0557(5) Uani 1 1 d .
C15 C 0.00381(10) 0.82203(15) 0.62872(19) 0.0533(5) Uani 1 1 d .
H15 H -0.0236 0.8402 0.6926 0.064 Uiso 1 1 calc R
C16 C 0.04788(9) 0.88460(13) 0.58128(17) 0.0452(4) Uani 1 1 d .
C17 C 0.12925(11) 0.72986(14) 0.3445(2) 0.0562(5) Uani 1 1 d .
H17A H 0.1213 0.6652 0.3377 0.084 Uiso 1 1 calc R
H17B H 0.1748 0.7401 0.3654 0.084 Uiso 1 1 calc R
H17C H 0.1195 0.7590 0.2678 0.084 Uiso 1 1 calc R
C18 C -0.04906(14) 0.6678(2) 0.6408(3) 0.0834(8) Uani 1 1 d .
H18A H -0.0432 0.6086 0.6040 0.125 Uiso 1 1 calc R
H18B H -0.0934 0.6887 0.6264 0.125 Uiso 1 1 calc R
H18C H -0.0413 0.6635 0.7273 0.125 Uiso 1 1 calc R
C19 C 0.04821(10) 0.97806(15) 0.6367(2) 0.0556(5) Uani 1 1 d .
H19A H 0.0095 0.9857 0.6866 0.083 Uiso 1 1 calc R
H19B H 0.0482 1.0233 0.5729 0.083 Uiso 1 1 calc R
H19C H 0.0871 0.9853 0.6864 0.083 Uiso 1 1 calc R
C21 C 0.19632(9) 0.98292(13) 0.55082(16) 0.0426(4) Uani 1 1 d .
C22 C 0.20053(10) 1.07566(15) 0.58575(19) 0.0538(5) Uani 1 1 d .
C23 C 0.24132(12) 1.09967(18) 0.6809(2) 0.0659(6) Uani 1 1 d .
H23 H 0.2442 1.1611 0.7032 0.079 Uiso 1 1 calc R
C24 C 0.27795(12) 1.0368(2) 0.7443(2) 0.0692(7) Uani 1 1 d .
C25 C 0.27279(11) 0.94682(18) 0.71021(19) 0.0610(6) Uani 1 1 d .
H25 H 0.2970 0.9031 0.7532 0.073 Uiso 1 1 calc R
C26 C 0.23320(9) 0.91843(14) 0.61469(17) 0.0461(4) Uani 1 1 d .
C27 C 0.16221(13) 1.15093(15) 0.5255(2) 0.0690(6) Uani 1 1 d .
H27A H 0.1173 1.1315 0.5135 0.104 Uiso 1 1 calc R
H27B H 0.1818 1.1651 0.4477 0.104 Uiso 1 1 calc R
H27C H 0.1630 1.2045 0.5765 0.104 Uiso 1 1 calc R
C28 C 0.32242(17) 1.0650(3) 0.8476(2) 0.1025(12) Uani 1 1 d .
H28A H 0.3527 1.1111 0.8195 0.154 Uiso 1 1 calc R
H28B H 0.3468 1.0127 0.8760 0.154 Uiso 1 1 calc R
H28C H 0.2963 1.0892 0.9133 0.154 Uiso 1 1 calc R
C29 C 0.23211(10) 0.81859(14) 0.58589(19) 0.0513(5) Uani 1 1 d .
H29A H 0.2692 0.7892 0.6242 0.077 Uiso 1 1 calc R
H29B H 0.2345 0.8102 0.4989 0.077 Uiso 1 1 calc R
H29C H 0.1918 0.7921 0.6161 0.077 Uiso 1 1 calc R
C31 C 0.36195(9) 0.91416(14) 0.25497(18) 0.0485(5) Uani 1 1 d .
F32 F 0.40124(7) 1.03131(10) 0.12986(14) 0.0814(4) Uani 1 1 d .
C32 C 0.40123(11) 0.94241(17) 0.1598(2) 0.0621(6) Uani 1 1 d .
F33 F 0.47559(10) 0.91441(15) 0.00124(19) 0.1303(9) Uani 1 1 d .
C33 C 0.44005(12) 0.8843(2) 0.0940(3) 0.0807(8) Uani 1 1 d .
F34 F 0.48223(9) 0.73761(14) 0.0661(2) 0.1271(9) Uani 1 1 d .
C34 C 0.44270(12) 0.7946(2) 0.1256(3) 0.0806(9) Uani 1 1 d .
F35 F 0.41036(8) 0.67647(11) 0.2544(2) 0.1016(6) Uani 1 1 d .
C35 C 0.40614(11) 0.76342(17) 0.2202(3) 0.0696(7) Uani 1 1 d .
F36 F 0.33067(7) 0.78861(10) 0.37381(14) 0.0764(4) Uani 1 1 d .
C36 C 0.36601(10) 0.82291(16) 0.2815(2) 0.0573(5) Uani 1 1 d .
C41 C 0.35490(9) 1.04706(13) 0.42132(17) 0.0458(4) Uani 1 1 d .
F42 F 0.30530(7) 1.18401(8) 0.35600(14) 0.0748(4) Uani 1 1 d .
C42 C 0.34519(10) 1.14002(15) 0.43373(19) 0.0544(5) Uani 1 1 d .
F43 F 0.36360(10) 1.28075(10) 0.53049(17) 0.0999(6) Uani 1 1 d .
C43 C 0.37534(12) 1.19155(15) 0.5215(2) 0.0631(6) Uani 1 1 d .
F44 F 0.44653(8) 1.20070(12) 0.68712(14) 0.0901(5) Uani 1 1 d .
C44 C 0.41785(11) 1.15094(18) 0.6009(2) 0.0633(6) Uani 1 1 d .
F45 F 0.47105(7) 1.01984(12) 0.67071(13) 0.0844(4) Uani 1 1 d .
C45 C 0.43001(10) 1.05986(18) 0.59214(19) 0.0593(6) Uani 1 1 d .
F46 F 0.41185(7) 0.92096(10) 0.50079(12) 0.0734(4) Uani 1 1 d .
C46 C 0.39909(10) 1.01058(15) 0.50358(19) 0.0527(5) Uani 1 1 d .

loop_
_atom_site_aniso_label
_atom_site_aniso_U_11
_atom_site_aniso_U_22
_atom_site_aniso_U_33
_atom_site_aniso_U_23
_atom_site_aniso_U_13
_atom_site_aniso_U_12
P1 0.0378(3) 0.0373(2) 0.0445(3) -0.00050(18) 0.00003(19) 0.00076(18)
B1 0.0440(11) 0.0455(11) 0.0420(11) 0.0060(9) 0.0029(9) -0.0042(9)
C1 0.0499(11) 0.0500(11) 0.0444(10) -0.0019(8) -0.0078(8) -0.0071(9)
C2 0.0400(9) 0.0394(9) 0.0411(9) 0.0005(7) -0.0036(7) -0.0010(7)
C3 0.0424(10) 0.0414(9) 0.0403(9) -0.0008(7) -0.0005(7) -0.0017(8)
C4 0.0560(12) 0.0567(12) 0.0438(10) 0.0073(9) -0.0014(9) -0.0080(9)
C5 0.0806(16) 0.0531(12) 0.0602(13) 0.0133(10) -0.0176(12) 0.0033(11)
C6 0.0545(12) 0.0680(14) 0.0546(12) 0.0076(10) -0.0131(10) 0.0048(10)
C7 0.0602(12) 0.0627(13) 0.0375(10) -0.0014(9) -0.0029(9) -0.0022(10)
C11 0.0351(9) 0.0418(9) 0.0426(9) 0.0012(7) -0.0040(7) 0.0010(7)
C12 0.0418(10) 0.0438(10) 0.0468(10) 0.0008(8) -0.0065(8) -0.0021(8)
C13 0.0513(11) 0.0446(10) 0.0591(12) 0.0058(9) -0.0103(9) -0.0077(9)
C14 0.0478(11) 0.0601(13) 0.0591(12) 0.0152(10) -0.0036(9) -0.0095(10)
C15 0.0424(10) 0.0661(13) 0.0514(11) 0.0060(10) 0.0037(9) -0.0023(9)
C16 0.0385(9) 0.0510(11) 0.0463(10) 0.0014(8) -0.0022(8) 0.0028(8)
C17 0.0634(13) 0.0424(11) 0.0627(13) -0.0104(9) 0.0037(10) -0.0052(9)
C18 0.0771(17) 0.0790(18) 0.0943(19) 0.0207(15) 0.0097(15) -0.0268(14)
C19 0.0472(11) 0.0585(12) 0.0611(12) -0.0099(10) 0.0122(9) 0.0036(9)
C21 0.0416(9) 0.0440(10) 0.0421(9) -0.0050(8) 0.0055(8) -0.0054(8)
C22 0.0563(12) 0.0520(12) 0.0531(11) -0.0128(9) 0.0114(9) -0.0105(9)
C23 0.0739(15) 0.0684(15) 0.0554(12) -0.0210(11) 0.0101(11) -0.0240(12)
C24 0.0681(15) 0.0972(19) 0.0423(11) -0.0158(12) 0.0059(10) -0.0331(14)
C25 0.0521(12) 0.0895(17) 0.0415(11) 0.0065(11) -0.0022(9) -0.0109(11)
C26 0.0420(10) 0.0566(11) 0.0396(9) 0.0016(8) 0.0049(8) -0.0074(8)
C27 0.0788(16) 0.0405(11) 0.0878(17) -0.0139(11) 0.0098(13) -0.0015(11)
C28 0.106(2) 0.151(3) 0.0504(14) -0.0175(16) -0.0087(14) -0.056(2)
C29 0.0485(11) 0.0557(12) 0.0497(11) 0.0087(9) -0.0009(9) 0.0052(9)
C31 0.0378(10) 0.0577(12) 0.0502(10) -0.0067(9) 0.0003(8) -0.0022(9)
F32 0.0817(10) 0.0778(10) 0.0848(10) 0.0036(8) 0.0278(8) -0.0162(8)
C32 0.0527(12) 0.0679(14) 0.0658(14) -0.0135(11) 0.0102(10) -0.0113(11)
F33 0.1253(15) 0.1378(17) 0.1280(16) -0.0422(13) 0.0858(14) -0.0405(13)
C33 0.0597(14) 0.097(2) 0.0855(18) -0.0359(16) 0.0323(13) -0.0239(14)
F34 0.0810(11) 0.1105(14) 0.190(2) -0.0856(14) 0.0604(12) -0.0161(10)
C34 0.0473(13) 0.0852(19) 0.109(2) -0.0495(16) 0.0214(13) -0.0106(12)
F35 0.0747(10) 0.0610(9) 0.1691(18) -0.0197(10) 0.0100(10) 0.0136(7)
C35 0.0471(12) 0.0572(14) 0.1046(19) -0.0238(13) 0.0003(12) 0.0017(10)
F36 0.0722(9) 0.0638(8) 0.0932(10) 0.0166(7) 0.0204(8) 0.0109(7)
C36 0.0416(11) 0.0605(13) 0.0699(14) -0.0061(10) 0.0041(10) 0.0010(9)
C41 0.0399(10) 0.0525(11) 0.0451(10) 0.0015(8) -0.0005(8) -0.0023(8)
F42 0.0871(9) 0.0467(7) 0.0904(10) 0.0068(6) -0.0360(8) -0.0066(6)
C42 0.0530(11) 0.0531(12) 0.0570(12) 0.0056(9) -0.0113(9) -0.0100(9)
F43 0.1365(15) 0.0517(8) 0.1113(12) -0.0090(8) -0.0433(11) -0.0173(9)
C43 0.0695(14) 0.0504(12) 0.0694(14) -0.0029(10) -0.0087(12) -0.0170(11)
F44 0.0972(11) 0.0995(12) 0.0734(9) -0.0118(8) -0.0274(8) -0.0369(9)
C44 0.0590(13) 0.0785(16) 0.0525(12) -0.0034(11) -0.0086(10) -0.0257(12)
F45 0.0730(9) 0.1118(12) 0.0683(8) 0.0034(8) -0.0288(7) 0.0056(8)
C45 0.0468(11) 0.0839(16) 0.0471(11) 0.0045(11) -0.0081(9) -0.0040(11)
F46 0.0812(9) 0.0704(9) 0.0687(8) -0.0017(7) -0.0188(7) 0.0234(7)
C46 0.0465(11) 0.0614(13) 0.0502(11) 0.0007(9) -0.0001(9) 0.0025(9)

loop_
_atom_type_symbol
_atom_type_description
_atom_type_scat_dispersion_real
_atom_type_scat_dispersion_imag
_atom_type_scat_source
C C 0.0181 0.0091 'International Tables Vol C Tables 4.2.6.8 and 6.1.1.4'
H H 0.0000 0.0000 'International Tables Vol C Tables 4.2.6.8 and 6.1.1.4'
B B 0.0090 0.0039 'International Tables Vol C Tables 4.2.6.8 and 6.1.1.4'
F F 0.0727 0.0534 'International Tables Vol C Tables 4.2.6.8 and 6.1.1.4'
P P 0.2955 0.4335 'International Tables Vol C Tables 4.2.6.8 and 6.1.1.4'

loop_
_geom_angle_atom_site_label_1
_geom_angle_atom_site_label_2
_geom_angle_atom_site_label_3
_geom_angle
C21 P1 C11 103.67(8)
C21 P1 C2 102.25(8)
C11 P1 C2 114.46(8)
C3 B1 C41 121.61(18)
C3 B1 C31 121.71(17)
C41 B1 C31 116.40(17)
C7 C1 C6 101.12(17)
C7 C1 C2 100.84(15)
C6 C1 C2 111.43(16)
C7 C1 H1 114.0
C6 C1 H1 114.0
C2 C1 H1 114.0
C1 C2 C3 102.03(14)
C1 C2 P1 115.11(13)
C3 C2 P1 107.09(12)
C1 C2 H2 110.7
C3 C2 H2 110.7
P1 C2 H2 110.7
B1 C3 C4 111.06(16)
B1 C3 C2 117.11(15)
C4 C3 C2 102.26(14)
B1 C3 H3 108.7
C4 C3 H3 108.7
C2 C3 H3 108.7
C7 C4 C5 101.37(17)
C7 C4 C3 102.59(15)
C5 C4 C3 107.68(17)
C7 C4 H4 114.6
C5 C4 H4 114.6
C3 C4 H4 114.6
C4 C5 C6 102.93(17)
C4 C5 H5A 111.2
C6 C5 H5A 111.2
C4 C5 H5B 111.2
C6 C5 H5B 111.2
H5A C5 H5B 109.1
C1 C6 C5 103.29(17)
C1 C6 H6A 111.1
C5 C6 H6A 111.1
C1 C6 H6B 111.1
C5 C6 H6B 111.1
H6A C6 H6B 109.1
C1 C7 C4 94.65(16)
C1 C7 H7A 112.8
C4 C7 H7A 112.8
C1 C7 H7B 112.8
C4 C7 H7B 112.8
H7A C7 H7B 110.3
C12 C11 C16 117.50(16)
C12 C11 P1 129.40(14)
C16 C11 P1 112.70(13)
C13 C12 C11 119.56(18)
C13 C12 C17 115.98(18)
C11 C12 C17 124.43(17)
C14 C13 C12 123.1(2)
C14 C13 H13 118.4
C12 C13 H13 118.4
C15 C14 C13 117.08(18)
C15 C14 C18 121.0(2)
C13 C14 C18 121.9(2)
C14 C15 C16 122.55(19)
C14 C15 H15 118.7
C16 C15 H15 118.7
C15 C16 C11 120.19(18)
C15 C16 C19 117.07(18)
C11 C16 C19 122.74(17)
C12 C17 H17A 109.5
C12 C17 H17B 109.5
H17A C17 H17B 109.5
C12 C17 H17C 109.5
H17A C17 H17C 109.5
H17B C17 H17C 109.5
C14 C18 H18A 109.5
C14 C18 H18B 109.5
H18A C18 H18B 109.5
C14 C18 H18C 109.5
H18A C18 H18C 109.5
H18B C18 H18C 109.5
C16 C19 H19A 109.5
C16 C19 H19B 109.5
H19A C19 H19B 109.5
C16 C19 H19C 109.5
H19A C19 H19C 109.5
H19B C19 H19C 109.5
C26 C21 C22 118.85(18)
C26 C21 P1 124.65(14)
C22 C21 P1 116.44(15)
C23 C22 C21 119.1(2)
C23 C22 C27 117.2(2)
C21 C22 C27 123.68(19)
C24 C23 C22 122.5(2)
C24 C23 H23 118.7
C22 C23 H23 118.7
C23 C24 C25 117.7(2)
C23 C24 C28 121.4(3)
C25 C24 C28 120.9(3)
C24 C25 C26 122.6(2)
C24 C25 H25 118.7
C26 C25 H25 118.7
C25 C26 C21 119.2(2)
C25 C26 C29 117.51(19)
C21 C26 C29 123.26(17)
C22 C27 H27A 109.5
C22 C27 H27B 109.5
H27A C27 H27B 109.5
C22 C27 H27C 109.5
H27A C27 H27C 109.5
H27B C27 H27C 109.5
C24 C28 H28A 109.5
C24 C28 H28B 109.5
H28A C28 H28B 109.5
C24 C28 H28C 109.5
H28A C28 H28C 109.5
H28B C28 H28C 109.5
C26 C29 H29A 109.5
C26 C29 H29B 109.5
H29A C29 H29B 109.5
C26 C29 H29C 109.5
H29A C29 H29C 109.5
H29B C29 H29C 109.5
C36 C31 C32 114.75(19)
C36 C31 B1 126.72(18)
C32 C31 B1 118.51(19)
F32 C32 C33 118.3(2)
F32 C32 C31 118.5(2)
C33 C32 C31 123.2(2)
F33 C33 C34 119.8(2)
F33 C33 C32 120.9(3)
C34 C33 C32 119.3(2)
F34 C34 C35 119.7(3)
F34 C34 C33 120.3(3)
C35 C34 C33 120.0(2)
F35 C35 C34 120.2(2)
F35 C35 C36 120.6(2)
C34 C35 C36 119.2(2)
F36 C36 C35 116.9(2)
F36 C36 C31 119.59(19)
C35 C36 C31 123.5(2)
C46 C41 C42 114.19(18)
C46 C41 B1 122.62(19)
C42 C41 B1 123.18(18)
F42 C42 C43 116.9(2)
F42 C42 C41 119.79(18)
C43 C42 C41 123.3(2)
F43 C43 C44 119.6(2)
F43 C43 C42 120.9(2)
C44 C43 C42 119.5(2)
F44 C44 C45 120.6(2)
F44 C44 C43 119.5(2)
C45 C44 C43 119.8(2)
F45 C45 C44 119.9(2)
F45 C45 C46 121.0(2)
C44 C45 C46 119.1(2)
F46 C46 C45 116.54(19)
F46 C46 C41 119.38(18)
C45 C46 C41 124.0(2)

loop_
_geom_bond_atom_site_label_1
_geom_bond_atom_site_label_2
_geom_bond_distance
P1 C21 1.8519(19)
P1 C11 1.8548(18)
P1 C2 1.8764(18)
B1 C3 1.567(3)
B1 C41 1.572(3)
B1 C31 1.591(3)
C1 C7 1.526(3)
C1 C6 1.536(3)
C1 C2 1.553(2)
C1 H1 0.9900
C2 C3 1.581(2)
C2 H2 0.9900
C3 C4 1.569(3)
C3 H3 0.9900
C4 C7 1.527(3)
C4 C5 1.527(3)
C4 H4 0.9900
C5 C6 1.550(3)
C5 H5A 0.9800
C5 H5B 0.9800
C6 H6A 0.9800
C6 H6B 0.9800
C7 H7A 0.9800
C7 H7B 0.9800
C11 C12 1.415(3)
C11 C16 1.422(3)
C12 C13 1.395(3)
C12 C17 1.505(3)
C13 C14 1.384(3)
C13 H13 0.9400
C14 C15 1.382(3)
C14 C18 1.513(3)
C15 C16 1.392(3)
C15 H15 0.9400
C16 C19 1.507(3)
C17 H17A 0.9700
C17 H17B 0.9700
C17 H17C 0.9700
C18 H18A 0.9700
C18 H18B 0.9700
C18 H18C 0.9700
C19 H19A 0.9700
C19 H19B 0.9700
C19 H19C 0.9700
C21 C26 1.402(3)
C21 C22 1.422(3)
C22 C23 1.386(3)
C22 C27 1.511(3)
C23 C24 1.381(4)
C23 H23 0.9400
C24 C25 1.382(4)
C24 C28 1.514(3)
C25 C26 1.392(3)
C25 H25 0.9400
C26 C29 1.505(3)
C27 H27A 0.9700
C27 H27B 0.9700
C27 H27C 0.9700
C28 H28A 0.9700
C28 H28B 0.9700
C28 H28C 0.9700
C29 H29A 0.9700
C29 H29B 0.9700
C29 H29C 0.9700
C31 C36 1.378(3)
C31 C32 1.387(3)
F32 C32 1.351(3)
C32 C33 1.376(3)
F33 C33 1.332(3)
C33 C34 1.367(4)
F34 C34 1.338(3)
C34 C35 1.365(4)
F35 C35 1.338(3)
C35 C36 1.378(3)
F36 C36 1.348(3)
C41 C46 1.388(3)
C41 C42 1.391(3)
F42 C42 1.349(2)
C42 C43 1.376(3)
F43 C43 1.340(3)
C43 C44 1.371(3)
F44 C44 1.336(3)
C44 C45 1.368(4)
F45 C45 1.342(3)
C45 C46 1.371(3)
F46 C46 1.346(3)

loop_
_geom_torsion_atom_site_label_1
_geom_torsion_atom_site_label_2
_geom_torsion_atom_site_label_3
_geom_torsion_atom_site_label_4
_geom_torsion
C7 C1 C2 C3 40.82(18)
C6 C1 C2 C3 -65.81(19)
C7 C1 C2 P1 156.40(13)
C6 C1 C2 P1 49.8(2)
C21 P1 C2 C1 -165.06(13)
C11 P1 C2 C1 83.56(15)
C21 P1 C2 C3 -52.43(13)
C11 P1 C2 C3 -163.80(11)
C41 B1 C3 C4 119.13(19)
C31 B1 C3 C4 -54.5(2)
C41 B1 C3 C2 -123.94(19)
C31 B1 C3 C2 62.4(2)
C1 C2 C3 B1 -127.99(17)
P1 C2 C3 B1 110.72(15)
C1 C2 C3 C4 -6.36(18)
P1 C2 C3 C4 -127.65(13)
B1 C3 C4 C7 95.56(19)
C2 C3 C4 C7 -30.14(19)
B1 C3 C4 C5 -157.99(17)
C2 C3 C4 C5 76.31(19)
C7 C4 C5 C6 36.0(2)
C3 C4 C5 C6 -71.4(2)
C7 C1 C6 C5 -34.7(2)
C2 C1 C6 C5 71.8(2)
C4 C5 C6 C1 -0.8(2)
C6 C1 C7 C4 55.74(17)
C2 C1 C7 C4 -58.90(17)
C5 C4 C7 C1 -56.56(18)
C3 C4 C7 C1 54.68(18)
C21 P1 C11 C12 -117.62(17)
C2 P1 C11 C12 -7.09(19)
C21 P1 C11 C16 69.95(14)
C2 P1 C11 C16 -179.52(12)
C16 C11 C12 C13 0.4(3)
P1 C11 C12 C13 -171.71(14)
C16 C11 C12 C17 -177.74(18)
P1 C11 C12 C17 10.1(3)
C11 C12 C13 C14 -1.0(3)
C17 C12 C13 C14 177.29(19)
C12 C13 C14 C15 0.6(3)
C12 C13 C14 C18 -178.1(2)
C13 C14 C15 C16 0.4(3)
C18 C14 C15 C16 179.1(2)
C14 C15 C16 C11 -0.9(3)
C14 C15 C16 C19 179.97(19)
C12 C11 C16 C15 0.5(3)
P1 C11 C16 C15 173.92(15)
C12 C11 C16 C19 179.57(18)
P1 C11 C16 C19 -7.0(2)
C11 P1 C21 C26 46.39(17)
C2 P1 C21 C26 -72.88(17)
C11 P1 C21 C22 -130.95(14)
C2 P1 C21 C22 109.78(15)
C26 C21 C22 C23 0.6(3)
P1 C21 C22 C23 178.11(16)
C26 C21 C22 C27 -178.78(19)
P1 C21 C22 C27 -1.3(3)
C21 C22 C23 C24 -0.5(3)
C27 C22 C23 C24 178.9(2)
C22 C23 C24 C25 -0.2(3)
C22 C23 C24 C28 179.7(2)
C23 C24 C25 C26 0.8(3)
C28 C24 C25 C26 -179.0(2)
C24 C25 C26 C21 -0.7(3)
C24 C25 C26 C29 179.6(2)
C22 C21 C26 C25 0.0(3)
P1 C21 C26 C25 -177.29(14)
C22 C21 C26 C29 179.62(17)
P1 C21 C26 C29 2.3(3)
C3 B1 C31 C36 -87.9(3)
C41 B1 C31 C36 98.1(2)
C3 B1 C31 C32 93.5(2)
C41 B1 C31 C32 -80.5(2)
C36 C31 C32 F32 -178.5(2)
B1 C31 C32 F32 0.3(3)
C36 C31 C32 C33 1.8(3)
B1 C31 C32 C33 -179.5(2)
F32 C32 C33 F33 -1.5(4)
C31 C32 C33 F33 178.2(2)
F32 C32 C33 C34 177.6(2)
C31 C32 C33 C34 -2.7(4)
F33 C33 C34 F34 2.0(4)
C32 C33 C34 F34 -177.2(2)
F33 C33 C34 C35 -179.7(3)
C32 C33 C34 C35 1.2(4)
F34 C34 C35 F35 0.8(4)
C33 C34 C35 F35 -177.5(3)
F34 C34 C35 C36 179.5(2)
C33 C34 C35 C36 1.1(4)
F35 C35 C36 F36 -1.7(3)
C34 C35 C36 F36 179.7(2)
F35 C35 C36 C31 176.5(2)
C34 C35 C36 C31 -2.1(4)
C32 C31 C36 F36 178.84(19)
B1 C31 C36 F36 0.2(3)
C32 C31 C36 C35 0.7(3)
B1 C31 C36 C35 -178.0(2)
C3 B1 C41 C46 143.29(19)
C31 B1 C41 C46 -42.8(3)
C3 B1 C41 C42 -36.2(3)
C31 B1 C41 C42 137.7(2)
C46 C41 C42 F42 177.42(18)
B1 C41 C42 F42 -3.0(3)
C46 C41 C42 C43 -1.5(3)
B1 C41 C42 C43 178.1(2)
F42 C42 C43 F43 2.0(3)
C41 C42 C43 F43 -179.1(2)
F42 C42 C43 C44 -178.2(2)
C41 C42 C43 C44 0.7(4)
F43 C43 C44 F44 0.7(4)
C42 C43 C44 F44 -179.2(2)
F43 C43 C44 C45 180.0(2)
C42 C43 C44 C45 0.1(4)
F44 C44 C45 F45 0.1(3)
C43 C44 C45 F45 -179.3(2)
F44 C44 C45 C46 179.2(2)
C43 C44 C45 C46 -0.2(3)
F45 C45 C46 F46 0.4(3)
C44 C45 C46 F46 -178.7(2)
F45 C45 C46 C41 178.36(19)
C44 C45 C46 C41 -0.7(3)
C42 C41 C46 F46 179.37(18)
B1 C41 C46 F46 -0.2(3)
C42 C41 C46 C45 1.5(3)
B1 C41 C46 C45 -178.07(19)
